data_4502102
loop_
_publ_author_name
'Cao, Man-Li'
'Wu, Jin-Ji'
'Liang, Jin-Juan'
'Ye, Bao-Hui'

_publ_section_title
;
 Ligand-Directed Assembly of Asymmetric 1,3,5-Triazine Ligands Containing
 Pyridyl and Hydroxyl Groups
;
_journal_issue 11
_journal_name_full 'Crystal Growth &amp; Design'
_journal_page_first 4934
_journal_paper_doi 10.1021/cg101016t
_journal_volume 10
_journal_year 2010
_chemical_formula_sum 'C19.5 H14 N6 Ni O4.5'
_chemical_formula_weight 463.08
_chemical_name_systematic
; 
 ? 
;
_space_group_IT_number 14
_symmetry_cell_setting monoclinic
_symmetry_space_group_name_Hall '-P 2yn'
_symmetry_space_group_name_H-M 'P 1 21/n 1'
_atom_sites_solution_hydrogens geom
_atom_sites_solution_primary direct
_atom_sites_solution_secondary difmap
_audit_creation_method SHELXL-97
_cell_angle_alpha 90.00
_cell_angle_beta 92.6080(10)
_cell_angle_gamma 90.00
_cell_formula_units_Z 4
_cell_length_a 8.6369(7)
_cell_length_b 16.9044(14)
_cell_length_c 13.1088(10)
_cell_measurement_reflns_used 3737
_cell_measurement_temperature 293(2)
_cell_measurement_theta_max 26.00
_cell_measurement_theta_min 2.41
_cell_volume 1911.9(3)
_computing_structure_refinement 'SHELXL-97 (Sheldrick, 1997)'
_computing_structure_solution 'SHELXS-97 (Sheldrick, 1990)'
_diffrn_ambient_temperature 293(2)
_diffrn_measured_fraction_theta_full 0.994
_diffrn_measured_fraction_theta_max 0.994
_diffrn_measurement_device_type 'Bruker Smart Apex CCD area detector'
_diffrn_measurement_method 'phi and omega scans'
_diffrn_radiation_monochromator graphite
_diffrn_radiation_source 'fine-focus sealed tube'
_diffrn_radiation_type MoK\a
_diffrn_radiation_wavelength 0.71073
_diffrn_reflns_av_R_equivalents 0.0278
_diffrn_reflns_av_sigmaI/netI 0.0317
_diffrn_reflns_limit_h_max 9
_diffrn_reflns_limit_h_min -10
_diffrn_reflns_limit_k_max 20
_diffrn_reflns_limit_k_min -20
_diffrn_reflns_limit_l_max 16
_diffrn_reflns_limit_l_min -16
_diffrn_reflns_number 11633
_diffrn_reflns_theta_full 26.00
_diffrn_reflns_theta_max 26.00
_diffrn_reflns_theta_min 2.41
_diffrn_standards_decay_% negligible
_exptl_absorpt_coefficient_mu 1.060
_exptl_absorpt_correction_T_max 0.8923
_exptl_absorpt_correction_T_min 0.8160
_exptl_absorpt_correction_type multi-scan
_exptl_absorpt_process_details SADABS
_exptl_crystal_colour green
_exptl_crystal_density_diffrn 1.609
_exptl_crystal_density_method 'not measured'
_exptl_crystal_description block
_exptl_crystal_F_000 948
_exptl_crystal_size_max 0.20
_exptl_crystal_size_mid 0.17
_exptl_crystal_size_min 0.11
_refine_diff_density_max 0.720
_refine_diff_density_min -0.396
_refine_diff_density_rms 0.070
_refine_ls_extinction_method none
_refine_ls_goodness_of_fit_ref 1.012
_refine_ls_hydrogen_treatment mixed
_refine_ls_matrix_type full
_refine_ls_number_parameters 282
_refine_ls_number_reflns 3737
_refine_ls_number_restraints 0
_refine_ls_restrained_S_all 1.012
_refine_ls_R_factor_all 0.0401
_refine_ls_R_factor_gt 0.0351
_refine_ls_shift/su_max 0.002
_refine_ls_shift/su_mean 0.000
_refine_ls_structure_factor_coef Fsqd
_refine_ls_weighting_details 'calc w=1/[\s^2^(Fo^2^)+(0.0627P)^2^+0.7170P] where P=(Fo^2^+2Fc^2^)/3'
_refine_ls_weighting_scheme calc
_refine_ls_wR_factor_gt 0.0953
_refine_ls_wR_factor_ref 0.0990
_reflns_number_gt 3305
_reflns_number_total 3737
_reflns_threshold_expression >2sigma(I)
_cod_data_source_file cg101016t_si_001.cif
_cod_data_source_block complex_5b
_cod_original_sg_symbol_H-M P2(1)/n
_cod_original_formula_sum 'C19.50 H14 N6 Ni O4.50'
_cod_database_code 4502102

loop_
_symmetry_equiv_pos_as_xyz
'x, y, z'
'-x+1/2, y+1/2, -z+1/2'
'-x, -y, -z'
'x-1/2, -y-1/2, z-1/2'

loop_
_atom_site_label
_atom_site_type_symbol
_atom_site_fract_x
_atom_site_fract_y
_atom_site_fract_z
_atom_site_U_iso_or_equiv
_atom_site_adp_type
_atom_site_occupancy
_atom_site_symmetry_multiplicity
_atom_site_calc_flag
_atom_site_refinement_flags
Ni1 Ni 1.00791(3) 0.025205(15) 0.23457(2) 0.01936(11) Uani 1 1 d .
C1 C 1.2141(3) 0.16053(15) 0.18180(17) 0.0347(6) Uani 1 1 d .
H1A H 1.2034 0.1362 0.1183 0.042 Uiso 1 1 calc R
C2 C 1.2970(4) 0.23049(16) 0.18988(19) 0.0433(7) Uani 1 1 d .
H2A H 1.3394 0.2528 0.1327 0.052 Uiso 1 1 calc R
C3 C 1.3156(3) 0.26653(14) 0.28379(18) 0.0350(6) Uani 1 1 d .
H3A H 1.3693 0.3141 0.2908 0.042 Uiso 1 1 calc R
C4 C 1.2534(3) 0.23097(12) 0.36754(16) 0.0237(5) Uani 1 1 d .
C5 C 1.1703(3) 0.16108(13) 0.35201(16) 0.0233(5) Uani 1 1 d .
H5A H 1.1275 0.1373 0.4082 0.028 Uiso 1 1 calc R
C6 C 1.2796(3) 0.26288(13) 0.47300(16) 0.0237(5) Uani 1 1 d .
C7 C 1.3685(3) 0.35939(12) 0.58196(16) 0.0226(5) Uani 1 1 d .
C8 C 1.2843(3) 0.24135(13) 0.64127(17) 0.0269(5) Uani 1 1 d .
C9 C 1.2506(3) 0.19056(13) 0.73004(17) 0.0295(5) Uani 1 1 d .
C10 C 1.2998(5) 0.21250(19) 0.8281(2) 0.0652(11) Uani 1 1 d .
H10A H 1.3568 0.2586 0.8396 0.078 Uiso 1 1 calc R
C11 C 1.2621(6) 0.1644(2) 0.9079(2) 0.0806(14) Uani 1 1 d .
H11A H 1.2963 0.1771 0.9742 0.097 Uiso 1 1 calc R
C12 C 1.1741(4) 0.09788(16) 0.88993(19) 0.0447(7) Uani 1 1 d .
H12A H 1.1470 0.0670 0.9450 0.054 Uiso 1 1 calc R
C13 C 1.1661(3) 0.12229(13) 0.71833(17) 0.0255(5) Uani 1 1 d .
H13A H 1.1343 0.1070 0.6525 0.031 Uiso 1 1 calc R
C14 C 0.6811(3) 0.07266(14) 0.29483(18) 0.0304(5) Uani 1 1 d .
H14A H 0.6627 0.0718 0.2244 0.036 Uiso 1 1 calc R
C15 C 0.5587(3) 0.08605(16) 0.3553(2) 0.0379(6) Uani 1 1 d .
H15A H 0.4606 0.0956 0.3256 0.045 Uiso 1 1 calc R
C16 C 0.5806(3) 0.08544(16) 0.46034(19) 0.0361(6) Uani 1 1 d .
H16A H 0.4987 0.0952 0.5022 0.043 Uiso 1 1 calc R
C17 C 0.7284(3) 0.06994(13) 0.50160(17) 0.0253(5) Uani 1 1 d .
C18 C 0.8459(3) 0.05976(12) 0.43410(16) 0.0238(5) Uani 1 1 d .
H18A H 0.9458 0.0517 0.4616 0.029 Uiso 1 1 calc R
C19 C 0.7614(3) 0.05737(13) 0.61466(17) 0.0259(5) Uani 1 1 d .
N1 N 1.1488(2) 0.12635(10) 0.26116(13) 0.0234(4) Uani 1 1 d .
N2 N 1.3350(2) 0.33567(10) 0.48326(13) 0.0251(4) Uani 1 1 d .
N3 N 1.2475(2) 0.21288(11) 0.54808(14) 0.0297(5) Uani 1 1 d .
N4 N 1.3464(2) 0.31087(11) 0.66279(14) 0.0284(4) Uani 1 1 d .
N5 N 1.1265(2) 0.07621(11) 0.79620(14) 0.0243(4) Uani 1 1 d .
N6 N 0.8260(2) 0.06072(11) 0.33237(14) 0.0233(4) Uani 1 1 d .
O1W O 1.1928(2) -0.02161(10) 0.15023(14) 0.0304(4) Uani 1 1 d .
H1WA H 1.244(4) -0.0388(18) 0.195(3) 0.046 Uiso 1 1 d .
H1WB H 1.172(4) -0.0506(19) 0.106(3) 0.046 Uiso 1 1 d .
O1 O 1.42106(19) 0.42827(8) 0.59734(11) 0.0248(3) Uani 1 1 d .
O2 O 0.89353(19) 0.02790(9) 0.63730(12) 0.0281(4) Uani 1 1 d .
O3 O 0.6611(2) 0.07356(13) 0.67545(13) 0.0453(5) Uani 1 1 d .
C20 C 1.4606(15) 0.0543(8) 1.0782(10) 0.124(4) Uiso 0.50 1 d P
O4 O 1.5000 0.0000 1.0000 0.442(11) Uiso 1 2 d S

loop_
_atom_site_aniso_label
_atom_site_aniso_U_11
_atom_site_aniso_U_22
_atom_site_aniso_U_33
_atom_site_aniso_U_23
_atom_site_aniso_U_13
_atom_site_aniso_U_12
Ni1 0.02812(18) 0.01582(17) 0.01397(17) 0.00019(9) -0.00106(11) -0.00091(10)
C1 0.0531(16) 0.0344(13) 0.0168(11) -0.0051(9) 0.0025(11) -0.0121(12)
C2 0.072(2) 0.0383(14) 0.0202(13) -0.0020(10) 0.0095(12) -0.0267(14)
C3 0.0546(16) 0.0261(12) 0.0243(12) -0.0018(9) 0.0026(11) -0.0170(11)
C4 0.0309(12) 0.0210(11) 0.0189(11) -0.0018(8) -0.0005(9) -0.0022(9)
C5 0.0292(12) 0.0235(11) 0.0171(11) -0.0007(8) 0.0005(9) -0.0026(9)
C6 0.0304(12) 0.0220(11) 0.0186(11) -0.0005(8) -0.0006(9) -0.0040(9)
C7 0.0300(12) 0.0205(11) 0.0171(11) -0.0016(8) -0.0006(9) -0.0020(9)
C8 0.0374(13) 0.0228(11) 0.0206(12) -0.0003(9) 0.0024(10) -0.0058(10)
C9 0.0455(15) 0.0242(12) 0.0187(11) 0.0009(9) 0.0015(10) -0.0084(10)
C10 0.120(3) 0.0511(18) 0.0235(14) 0.0017(13) -0.0043(16) -0.057(2)
C11 0.155(4) 0.068(2) 0.0177(14) 0.0022(14) -0.0079(18) -0.072(2)
C12 0.077(2) 0.0372(14) 0.0198(13) 0.0030(10) -0.0001(13) -0.0254(14)
C13 0.0366(13) 0.0231(11) 0.0165(11) 0.0006(8) -0.0010(9) -0.0029(9)
C14 0.0359(14) 0.0337(13) 0.0211(12) 0.0053(9) -0.0046(10) 0.0024(10)
C15 0.0292(13) 0.0502(16) 0.0335(14) 0.0053(11) -0.0071(11) 0.0106(11)
C16 0.0302(13) 0.0486(16) 0.0297(14) 0.0050(11) 0.0025(11) 0.0104(11)
C17 0.0303(12) 0.0226(11) 0.0227(11) 0.0002(9) -0.0011(9) 0.0036(9)
C18 0.0285(12) 0.0205(11) 0.0221(11) 0.0018(8) -0.0022(9) 0.0015(9)
C19 0.0303(12) 0.0237(11) 0.0235(12) -0.0003(9) -0.0002(10) -0.0003(9)
N1 0.0301(10) 0.0224(9) 0.0175(9) -0.0020(7) -0.0012(8) -0.0034(8)
N2 0.0386(11) 0.0195(9) 0.0170(9) -0.0012(7) -0.0004(8) -0.0062(8)
N3 0.0485(12) 0.0235(10) 0.0171(10) 0.0000(7) 0.0002(9) -0.0115(9)
N4 0.0461(12) 0.0209(10) 0.0182(9) -0.0001(7) 0.0019(8) -0.0089(8)
N5 0.0355(11) 0.0200(9) 0.0175(9) 0.0012(7) 0.0002(8) -0.0037(8)
N6 0.0286(10) 0.0217(9) 0.0195(10) 0.0027(7) -0.0018(8) 0.0023(8)
O1W 0.0403(11) 0.0298(9) 0.0209(9) -0.0051(7) 0.0005(8) 0.0020(8)
O1 0.0409(9) 0.0156(7) 0.0176(8) -0.0011(6) -0.0024(7) -0.0052(7)
O2 0.0297(9) 0.0352(9) 0.0192(8) 0.0050(6) -0.0007(7) 0.0061(7)
O3 0.0405(11) 0.0716(14) 0.0243(9) -0.0014(9) 0.0058(8) 0.0176(10)

loop_
_atom_type_symbol
_atom_type_description
_atom_type_scat_dispersion_real
_atom_type_scat_dispersion_imag
_atom_type_scat_source
C C 0.0033 0.0016 'International Tables Vol C Tables 4.2.6.8 and 6.1.1.4'
H H 0.0000 0.0000 'International Tables Vol C Tables 4.2.6.8 and 6.1.1.4'
N N 0.0061 0.0033 'International Tables Vol C Tables 4.2.6.8 and 6.1.1.4'
O O 0.0106 0.0060 'International Tables Vol C Tables 4.2.6.8 and 6.1.1.4'
Ni Ni 0.3393 1.1124 'International Tables Vol C Tables 4.2.6.8 and 6.1.1.4'

loop_
_geom_angle_atom_site_label_1
_geom_angle_atom_site_label_2
_geom_angle_atom_site_label_3
_geom_angle
_geom_angle_site_symmetry_1
_geom_angle_site_symmetry_3
O2 Ni1 O1 174.61(6) 3_756 4_565
O2 Ni1 N5 90.30(7) 3_756 3_756
O1 Ni1 N5 88.17(7) 4_565 3_756
O2 Ni1 N1 90.26(7) 3_756 .
O1 Ni1 N1 91.09(7) 4_565 .
N5 Ni1 N1 177.89(7) 3_756 .
O2 Ni1 O1W 88.26(7) 3_756 .
O1 Ni1 O1W 86.61(7) 4_565 .
N5 Ni1 O1W 91.02(7) 3_756 .
N1 Ni1 O1W 86.96(7) . .
O2 Ni1 N6 85.50(7) 3_756 .
O1 Ni1 N6 99.54(7) 4_565 .
N5 Ni1 N6 86.00(7) 3_756 .
N1 Ni1 N6 96.08(7) . .
O1W Ni1 N6 173.07(7) . .
N1 C1 C2 123.0(2) . .
C3 C2 C1 119.1(2) . .
C2 C3 C4 119.0(2) . .
C3 C4 C5 118.0(2) . .
C3 C4 C6 122.1(2) . .
C5 C4 C6 119.85(19) . .
N1 C5 C4 123.7(2) . .
N2 C6 N3 126.8(2) . .
N2 C6 C4 117.95(19) . .
N3 C6 C4 115.23(19) . .
O1 C7 N4 119.60(19) . .
O1 C7 N2 118.60(19) . .
N4 C7 N2 121.80(19) . .
N4 C8 N3 126.5(2) . .
N4 C8 C9 116.1(2) . .
N3 C8 C9 117.41(19) . .
C13 C9 C10 117.9(2) . .
C13 C9 C8 121.4(2) . .
C10 C9 C8 120.6(2) . .
C11 C10 C9 118.3(2) . .
C12 C11 C10 120.2(3) . .
N5 C12 C11 122.0(2) . .
N5 C13 C9 123.8(2) . .
N6 C14 C15 123.1(2) . .
C14 C15 C16 120.1(2) . .
C15 C16 C17 118.2(2) . .
C18 C17 C16 117.5(2) . .
C18 C17 C19 119.8(2) . .
C16 C17 C19 122.5(2) . .
N6 C18 C17 124.8(2) . .
O3 C19 O2 125.9(2) . .
O3 C19 C17 119.7(2) . .
O2 C19 C17 114.35(19) . .
C5 N1 C1 117.26(19) . .
C5 N1 Ni1 123.94(14) . .
C1 N1 Ni1 118.70(15) . .
C6 N2 C7 115.25(18) . .
C6 N3 C8 113.35(19) . .
C8 N4 C7 116.20(19) . .
C12 N5 C13 117.7(2) . .
C12 N5 Ni1 123.22(16) . 3_756
C13 N5 Ni1 119.09(15) . 3_756
C18 N6 C14 116.34(19) . .
C18 N6 Ni1 121.70(15) . .
C14 N6 Ni1 121.14(15) . .
C7 O1 Ni1 127.00(14) . 4_666
C19 O2 Ni1 134.26(15) . 3_756
C20 O4 C20 180.000(4) 3_857 .

loop_
_geom_bond_atom_site_label_1
_geom_bond_atom_site_label_2
_geom_bond_distance
_geom_bond_site_symmetry_2
Ni1 O2 2.0547(16) 3_756
Ni1 O1 2.0722(15) 4_565
Ni1 N5 2.0991(18) 3_756
Ni1 N1 2.1182(18) .
Ni1 O1W 2.1350(18) .
Ni1 N6 2.1575(18) .
C1 N1 1.337(3) .
C1 C2 1.384(4) .
C2 C3 1.376(3) .
C3 C4 1.382(3) .
C4 C5 1.392(3) .
C4 C6 1.492(3) .
C5 N1 1.333(3) .
C6 N2 1.325(3) .
C6 N3 1.336(3) .
C7 O1 1.263(3) .
C7 N4 1.360(3) .
C7 N2 1.373(3) .
C8 N4 1.317(3) .
C8 N3 1.338(3) .
C8 C9 1.486(3) .
C9 C13 1.371(3) .
C9 C10 1.385(4) .
C10 C11 1.376(4) .
C11 C12 1.372(4) .
C12 N5 1.329(3) .
C13 N5 1.341(3) .
C14 N6 1.339(3) .
C14 C15 1.369(3) .
C15 C16 1.381(4) .
C16 C17 1.388(3) .
C17 C18 1.387(3) .
C17 C19 1.511(3) .
C18 N6 1.337(3) .
C19 O3 1.234(3) .
C19 O2 1.268(3) .
N5 Ni1 2.0991(18) 3_756
O1 Ni1 2.0722(15) 4_666
O2 Ni1 2.0547(16) 3_756
C20 O4 1.428(14) .
O4 C20 1.428(14) 3_857
